data_4123428
loop_
_publ_author_name
'Fallon, Brendan J.'
'Derat, Etienne'
'Amatore, Muriel'
'Aubert, Corinne'
'Chemla, Fabrice'
'Ferreira, Franck'
'Perez-Luna, Alejandro'
'Petit, Marc'

_publ_section_title
;
 C-h activation/functionalization catalyzed by simple, well-defined
 low-valent cobalt complexes.
;
_journal_issue 7
_journal_name_full 'Journal of the American Chemical Society'
_journal_page_first 2448
_journal_page_last 2451
_journal_paper_doi 10.1021/ja512728f
_journal_volume 137
_journal_year 2015
_chemical_formula_moiety 'C29 H24 F N O'
_chemical_formula_sum 'C29 H24 F N O'
_chemical_formula_weight 421.49
_space_group_crystal_system triclinic
_space_group_IT_number 2
_space_group_name_Hall '-P 1'
_space_group_name_H-M_alt 'P -1'
_symmetry_space_group_name_Hall '-P 1'
_symmetry_space_group_name_H-M 'P -1'
_atom_sites_solution_hydrogens geom
_atom_sites_solution_primary direct
_atom_sites_solution_secondary difmap
_audit_creation_method SHELXL
_cell_angle_alpha 80.098(2)
_cell_angle_beta 81.359(2)
_cell_angle_gamma 70.915(2)
_cell_formula_units_Z 2
_cell_length_a 9.2154(2)
_cell_length_b 10.0505(2)
_cell_length_c 13.3037(3)
_cell_measurement_reflns_used 9926
_cell_measurement_temperature 200(1)
_cell_measurement_theta_max 31.02
_cell_measurement_theta_min 2.66
_cell_volume 1141.24(4)
_computing_cell_refinement 'Bruker SAINT'
_computing_data_collection 'Bruker APEX2'
_computing_data_reduction 'Bruker SAINT'
_computing_publication_material 'WinGX publication routines (Farrugia, 2012)'
_computing_structure_refinement 'SHELXL-2013 (Sheldrick, 2013)'
_computing_structure_solution 'SIR92 (Giacovazzo et al, 1993)'
_diffrn_ambient_temperature 200(1)
_diffrn_detector_area_resol_mean 8.3333
_diffrn_measured_fraction_theta_full 0.994
_diffrn_measured_fraction_theta_max 0.996
_diffrn_measurement_device_type 'Bruker APEX-II CCD'
_diffrn_measurement_method '\f and \w scans'
_diffrn_radiation_monochromator 'curved graphite'
_diffrn_radiation_source 'fine-focus sealed tube'
_diffrn_radiation_type MoK\a
_diffrn_radiation_wavelength 0.71073
_diffrn_reflns_av_R_equivalents 0.0188
_diffrn_reflns_av_unetI/netI 0.0128
_diffrn_reflns_Laue_measured_fraction_full 0.994
_diffrn_reflns_Laue_measured_fraction_max 0.996
_diffrn_reflns_limit_h_max 13
_diffrn_reflns_limit_h_min -13
_diffrn_reflns_limit_k_max 14
_diffrn_reflns_limit_k_min -14
_diffrn_reflns_limit_l_max 18
_diffrn_reflns_limit_l_min -18
_diffrn_reflns_number 43996
_diffrn_reflns_point_group_measured_fraction_full 0.994
_diffrn_reflns_point_group_measured_fraction_max 0.996
_diffrn_reflns_theta_full 25.242
_diffrn_reflns_theta_max 30.506
_diffrn_reflns_theta_min 1.562
_exptl_absorpt_coefficient_mu 0.079
_exptl_absorpt_correction_T_max 0.985
_exptl_absorpt_correction_T_min 0.923
_exptl_absorpt_correction_type multi-scan
_exptl_absorpt_process_details
; 
R.H. Blessing, Acta Cryst. (1995), A51, 33-38
;
_exptl_crystal_colour yellow
_exptl_crystal_density_diffrn 1.227
_exptl_crystal_density_method 'not measured'
_exptl_crystal_description block
_exptl_crystal_F_000 444
_exptl_crystal_size_max 0.8
_exptl_crystal_size_mid 0.7
_exptl_crystal_size_min 0.6
_refine_diff_density_max 0.417
_refine_diff_density_min -0.215
_refine_diff_density_rms 0.064
_refine_ls_extinction_method none
_refine_ls_goodness_of_fit_ref 1.061
_refine_ls_hydrogen_treatment constr
_refine_ls_matrix_type full
_refine_ls_number_parameters 291
_refine_ls_number_reflns 6940
_refine_ls_number_restraints 0
_refine_ls_restrained_S_all 1.061
_refine_ls_R_factor_all 0.0595
_refine_ls_R_factor_gt 0.0491
_refine_ls_shift/su_max 0.000
_refine_ls_shift/su_mean 0.000
_refine_ls_structure_factor_coef Fsqd
_refine_ls_weighting_details 'w=1/[\s^2^(Fo^2^)+(0.0853P)^2^+0.2700P] where P=(Fo^2^+2Fc^2^)/3'
_refine_ls_weighting_scheme calc
_refine_ls_wR_factor_gt 0.1358
_refine_ls_wR_factor_ref 0.1535
_reflns_number_gt 5882
_reflns_number_total 6940
_reflns_threshold_expression 'I > 2\s(I)'
_cod_data_source_file ja512728f_si_006.cif
_cod_data_source_block bdf240f2
_cod_depositor_comments 'Adding full bibliography for 4123423--4123429.cif.'
_cod_original_cell_volume 1141.24(5)
_cod_database_code 4123428
_shelx_space_group_comment
;
The symmetry employed for this shelxl refinement is uniquely defined
by the following loop, which should always be used as a source of
symmetry information in preference to the above space-group names.
They are only intended as comments.
;

loop_
_space_group_symop_operation_xyz
'x, y, z'
'-x, -y, -z'

loop_
_atom_site_label
_atom_site_type_symbol
_atom_site_fract_x
_atom_site_fract_y
_atom_site_fract_z
_atom_site_U_iso_or_equiv
_atom_site_adp_type
_atom_site_occupancy
_atom_site_site_symmetry_order
_atom_site_calc_flag
_atom_site_refinement_flags_posn
_atom_site_refinement_flags_adp
F1 F 1.27334(9) 0.07743(10) 0.04598(6) 0.0475(2) Uani 1 1 d . .
O1 O 0.30811(10) 0.29157(11) 0.57197(8) 0.0457(2) Uani 1 1 d . .
N1 N 0.90272(10) 0.17643(9) 0.37011(7) 0.02706(18) Uani 1 1 d . .
C1 C 1.27099(13) 0.12237(12) 0.13674(9) 0.0319(2) Uani 1 1 d . .
C2 C 1.13183(11) 0.16186(10) 0.19777(7) 0.02463(19) Uani 1 1 d . .
C3 C 1.13402(11) 0.21254(10) 0.28971(8) 0.02472(19) Uani 1 1 d . .
C4 C 1.27170(13) 0.22085(11) 0.31554(9) 0.0309(2) Uani 1 1 d . .
H4 H 1.2718 0.2568 0.3771 0.037 Uiso 1 1 calc R U
C5 C 1.40814(13) 0.17762(13) 0.25305(10) 0.0369(2) Uani 1 1 d . .
H5 H 1.5013 0.1820 0.2726 0.044 Uiso 1 1 calc R U
C6 C 1.40903(13) 0.12802(14) 0.16226(10) 0.0382(3) Uani 1 1 d . .
H6 H 1.5018 0.0986 0.1185 0.046 Uiso 1 1 calc R U
C7 C 0.98786(11) 0.15920(11) 0.16057(7) 0.02464(18) Uani 1 1 d . .
C8 C 0.87126(12) 0.29945(11) 0.13514(7) 0.02685(19) Uani 1 1 d . .
C9 C 0.90940(14) 0.42480(12) 0.12096(10) 0.0373(2) Uani 1 1 d . .
H9 H 1.0128 0.4207 0.1252 0.045 Uiso 1 1 calc R U
C10 C 0.79858(18) 0.55623(14) 0.10070(13) 0.0503(3) Uani 1 1 d . .
H10 H 0.8268 0.6407 0.0913 0.060 Uiso 1 1 calc R U
C11 C 0.64748(18) 0.56417(16) 0.09418(12) 0.0515(4) Uani 1 1 d . .
H11 H 0.5715 0.6538 0.0809 0.062 Uiso 1 1 calc R U
C12 C 0.60857(15) 0.44095(16) 0.10712(11) 0.0459(3) Uani 1 1 d . .
H12 H 0.5053 0.4456 0.1018 0.055 Uiso 1 1 calc R U
C13 C 0.71819(13) 0.31029(14) 0.12776(9) 0.0358(2) Uani 1 1 d . .
H13 H 0.6888 0.2264 0.1371 0.043 Uiso 1 1 calc R U
C14 C 0.96848(12) 0.03715(11) 0.14576(8) 0.0277(2) Uani 1 1 d . .
H14 H 0.8833 0.0460 0.1100 0.033 Uiso 1 1 calc R U
C15 C 1.06412(12) -0.10785(11) 0.17862(7) 0.0270(2) Uani 1 1 d . .
C16 C 1.07647(15) -0.21622(12) 0.12110(8) 0.0342(2) Uani 1 1 d . .
H16 H 1.0241 -0.1942 0.0612 0.041 Uiso 1 1 calc R U
C17 C 1.16375(17) -0.35466(13) 0.15035(10) 0.0410(3) Uani 1 1 d . .
H17 H 1.1729 -0.4263 0.1095 0.049 Uiso 1 1 calc R U
C18 C 1.23774(17) -0.38952(12) 0.23863(10) 0.0416(3) Uani 1 1 d . .
H18 H 1.2976 -0.4848 0.2586 0.050 Uiso 1 1 calc R U
C19 C 1.22380(17) -0.28423(12) 0.29788(10) 0.0407(3) Uani 1 1 d . .
H19 H 1.2736 -0.3077 0.3590 0.049 Uiso 1 1 calc R U
C20 C 1.13770(15) -0.14512(11) 0.26844(9) 0.0341(2) Uani 1 1 d . .
H20 H 1.1285 -0.0741 0.3099 0.041 Uiso 1 1 calc R U
C21 C 0.98955(12) 0.25465(10) 0.36017(8) 0.02636(19) Uani 1 1 d . .
C22 C 0.96255(16) 0.38233(15) 0.41359(13) 0.0474(3) Uani 1 1 d . .
H22A H 0.8676 0.3956 0.4605 0.071 Uiso 1 1 calc R U
H22B H 0.9525 0.4668 0.3625 0.071 Uiso 1 1 calc R U
H22C H 1.0499 0.3677 0.4526 0.071 Uiso 1 1 calc R U
C23 C 0.75471(12) 0.20985(10) 0.42553(7) 0.02550(19) Uani 1 1 d . .
C24 C 0.63784(13) 0.33653(11) 0.40060(8) 0.0301(2) Uani 1 1 d . .
H24 H 0.6595 0.4072 0.3487 0.036 Uiso 1 1 calc R U
C25 C 0.49090(13) 0.35950(11) 0.45107(9) 0.0315(2) Uani 1 1 d . .
H25 H 0.4121 0.4456 0.4332 0.038 Uiso 1 1 calc R U
C26 C 0.45758(12) 0.25787(12) 0.52760(8) 0.0309(2) Uani 1 1 d . .
C27 C 0.57211(14) 0.13126(12) 0.55234(9) 0.0349(2) Uani 1 1 d . .
H27 H 0.5503 0.0612 0.6046 0.042 Uiso 1 1 calc R U
C28 C 0.71909(13) 0.10736(11) 0.50027(8) 0.0312(2) Uani 1 1 d . .
H28 H 0.7964 0.0194 0.5161 0.037 Uiso 1 1 calc R U
C29 C 0.2711(2) 0.1970(2) 0.65697(14) 0.0612(4) Uani 1 1 d . .
H29A H 0.2867 0.1048 0.6348 0.092 Uiso 1 1 calc R U
H29B H 0.1631 0.2363 0.6839 0.092 Uiso 1 1 calc R U
H29C H 0.3382 0.1847 0.7107 0.092 Uiso 1 1 calc R U

loop_
_atom_site_aniso_label
_atom_site_aniso_U_11
_atom_site_aniso_U_22
_atom_site_aniso_U_33
_atom_site_aniso_U_23
_atom_site_aniso_U_13
_atom_site_aniso_U_12
F1 0.0401(4) 0.0717(5) 0.0362(4) -0.0232(4) 0.0078(3) -0.0215(4)
O1 0.0294(4) 0.0518(5) 0.0497(5) -0.0075(4) 0.0051(4) -0.0078(4)
N1 0.0283(4) 0.0279(4) 0.0257(4) -0.0066(3) -0.0018(3) -0.0085(3)
C1 0.0297(5) 0.0376(5) 0.0304(5) -0.0068(4) -0.0002(4) -0.0131(4)
C2 0.0236(4) 0.0247(4) 0.0267(4) -0.0027(3) -0.0044(3) -0.0086(3)
C3 0.0257(4) 0.0222(4) 0.0277(4) -0.0024(3) -0.0060(3) -0.0083(3)
C4 0.0312(5) 0.0307(5) 0.0351(5) -0.0020(4) -0.0110(4) -0.0133(4)
C5 0.0275(5) 0.0412(6) 0.0460(6) 0.0002(5) -0.0094(4) -0.0165(4)
C6 0.0251(5) 0.0456(6) 0.0441(6) -0.0048(5) 0.0010(4) -0.0138(4)
C7 0.0246(4) 0.0295(4) 0.0217(4) -0.0037(3) -0.0037(3) -0.0101(3)
C8 0.0269(4) 0.0312(5) 0.0229(4) -0.0026(3) -0.0042(3) -0.0092(4)
C9 0.0351(6) 0.0302(5) 0.0473(6) 0.0009(4) -0.0132(5) -0.0101(4)
C10 0.0537(8) 0.0309(6) 0.0630(9) 0.0018(6) -0.0184(7) -0.0070(5)
C11 0.0453(7) 0.0435(7) 0.0520(8) -0.0010(6) -0.0154(6) 0.0066(6)
C12 0.0288(5) 0.0576(8) 0.0450(7) -0.0045(6) -0.0089(5) -0.0036(5)
C13 0.0268(5) 0.0443(6) 0.0365(6) -0.0042(5) -0.0048(4) -0.0110(4)
C14 0.0314(5) 0.0313(5) 0.0240(4) -0.0030(3) -0.0068(4) -0.0133(4)
C15 0.0330(5) 0.0286(4) 0.0231(4) -0.0036(3) -0.0022(3) -0.0146(4)
C16 0.0478(6) 0.0357(5) 0.0266(5) -0.0069(4) -0.0046(4) -0.0212(5)
C17 0.0592(8) 0.0318(5) 0.0375(6) -0.0129(4) -0.0001(5) -0.0195(5)
C18 0.0536(7) 0.0264(5) 0.0430(6) -0.0047(4) -0.0036(5) -0.0106(5)
C19 0.0564(8) 0.0298(5) 0.0355(6) -0.0013(4) -0.0155(5) -0.0095(5)
C20 0.0498(6) 0.0266(5) 0.0283(5) -0.0050(4) -0.0118(4) -0.0109(4)
C21 0.0279(4) 0.0254(4) 0.0264(4) -0.0060(3) -0.0070(3) -0.0059(3)
C22 0.0428(7) 0.0451(7) 0.0633(9) -0.0322(6) 0.0025(6) -0.0165(5)
C23 0.0280(4) 0.0275(4) 0.0228(4) -0.0077(3) -0.0036(3) -0.0083(3)
C24 0.0334(5) 0.0283(5) 0.0278(5) -0.0017(4) -0.0059(4) -0.0081(4)
C25 0.0298(5) 0.0296(5) 0.0335(5) -0.0057(4) -0.0087(4) -0.0039(4)
C26 0.0273(5) 0.0367(5) 0.0299(5) -0.0095(4) -0.0028(4) -0.0088(4)
C27 0.0344(5) 0.0341(5) 0.0326(5) 0.0005(4) 0.0002(4) -0.0097(4)
C28 0.0309(5) 0.0282(5) 0.0310(5) -0.0020(4) -0.0034(4) -0.0051(4)
C29 0.0473(8) 0.0692(10) 0.0605(10) -0.0074(8) 0.0184(7) -0.0202(7)

loop_
_atom_type_symbol
_atom_type_description
_atom_type_scat_dispersion_real
_atom_type_scat_dispersion_imag
_atom_type_scat_source
C C 0.0033 0.0016 'International Tables Vol C Tables 4.2.6.8 and 6.1.1.4'
H H 0.0000 0.0000 'International Tables Vol C Tables 4.2.6.8 and 6.1.1.4'
N N 0.0061 0.0033 'International Tables Vol C Tables 4.2.6.8 and 6.1.1.4'
O O 0.0106 0.0060 'International Tables Vol C Tables 4.2.6.8 and 6.1.1.4'
F F 0.0171 0.0103 'International Tables Vol C Tables 4.2.6.8 and 6.1.1.4'

loop_
_geom_angle_atom_site_label_1
_geom_angle_atom_site_label_2
_geom_angle_atom_site_label_3
_geom_angle
C26 O1 C29 117.81(11)
C21 N1 C23 122.98(9)
F1 C1 C6 117.37(10)
F1 C1 C2 118.78(9)
C6 C1 C2 123.84(11)
C1 C2 C3 116.74(9)
C1 C2 C7 119.61(9)
C3 C2 C7 123.49(9)
C4 C3 C2 120.00(9)
C4 C3 C21 120.14(9)
C2 C3 C21 119.86(8)
C5 C4 C3 121.09(10)
C6 C5 C4 120.05(10)
C5 C6 C1 118.26(11)
C14 C7 C8 121.89(9)
C14 C7 C2 121.77(9)
C8 C7 C2 116.25(8)
C9 C8 C13 117.57(10)
C9 C8 C7 121.32(9)
C13 C8 C7 121.08(10)
C8 C9 C10 121.11(12)
C11 C10 C9 120.21(13)
C12 C11 C10 119.25(12)
C11 C12 C13 120.69(12)
C12 C13 C8 121.17(12)
C7 C14 C15 127.27(9)
C20 C15 C16 117.92(10)
C20 C15 C14 122.83(9)
C16 C15 C14 119.16(9)
C17 C16 C15 120.92(10)
C18 C17 C16 120.45(10)
C17 C18 C19 119.43(11)
C20 C19 C18 120.37(11)
C19 C20 C15 120.87(10)
N1 C21 C3 116.00(9)
N1 C21 C22 126.70(10)
C3 C21 C22 117.29(9)
C28 C23 C24 118.60(10)
C28 C23 N1 118.76(9)
C24 C23 N1 122.30(9)
C25 C24 C23 120.34(10)
C24 C25 C26 120.58(10)
O1 C26 C27 124.79(11)
O1 C26 C25 115.57(10)
C27 C26 C25 119.62(10)
C26 C27 C28 119.70(10)
C23 C28 C27 121.12(10)

loop_
_geom_bond_atom_site_label_1
_geom_bond_atom_site_label_2
_geom_bond_distance
F1 C1 1.3550(13)
O1 C26 1.3710(13)
O1 C29 1.4231(19)
N1 C21 1.2727(13)
N1 C23 1.4143(13)
C1 C6 1.3857(16)
C1 C2 1.3879(14)
C2 C3 1.4087(13)
C2 C7 1.4936(13)
C3 C4 1.3947(13)
C3 C21 1.4911(14)
C4 C5 1.3833(17)
C5 C6 1.3816(19)
C7 C14 1.3462(14)
C7 C8 1.4868(14)
C8 C9 1.3908(15)
C8 C13 1.3961(15)
C9 C10 1.3923(17)
C10 C11 1.383(2)
C11 C12 1.375(2)
C12 C13 1.3828(18)
C14 C15 1.4658(14)
C15 C20 1.3968(14)
C15 C16 1.4016(14)
C16 C17 1.3821(18)
C17 C18 1.3820(19)
C18 C19 1.3876(17)
C19 C20 1.3846(16)
C21 C22 1.5050(15)
C23 C28 1.3886(15)
C23 C24 1.3987(14)
C24 C25 1.3833(16)
C25 C26 1.3884(16)
C26 C27 1.3869(16)
C27 C28 1.3910(15)
